data_4100122
loop_
_publ_author_name
'Borst, Mark L. G.'
'Bulo, R. E.'
'Winkel, Christiaan W.'
'Gibney, Daniele J.'
'Ehlers, Andreas W.'
'Schakel, Marius'
'Lutz, Martin'
'Spek, Anthony L.'
'Lammertsma, Koop'

_publ_section_title
;
Phosphepines: Convenient Access to Phosphinidene Complexes
;
_journal_name_full 'Journal of the American Chemical Society'
_journal_paper_doi 10.1021/ja050817y
_journal_year 2005
_chemical_formula_moiety 'C21 H13 O5 P W'
_chemical_formula_sum 'C21 H13 O5 P W'
_chemical_formula_weight 560.13
_space_group_IT_number 62
_space_group_name_Hall '-P 2ac 2n'
_space_group_name_H-M_alt 'P n m a'
_symmetry_cell_setting orthorhombic
_symmetry_space_group_name_Hall '-P 2ac 2n'
_symmetry_space_group_name_H-M 'P n m a'
_cell_angle_alpha 90.00
_cell_angle_beta 90.00
_cell_angle_gamma 90.00
_cell_formula_units_Z 4
_cell_length_a 16.6552(3)
_cell_length_b 10.3703(1)
_cell_length_c 11.7614(2)
_cell_measurement_temperature 150(2)
_cell_volume 2031.42(5)
_diffrn_ambient_temperature 150(2)
_exptl_crystal_density_diffrn 1.831
_cod_database_code 4100122

loop_
_symmetry_equiv_pos_as_xyz
'x, y, z'
'-x+1/2, -y, z+1/2'
'x+1/2, -y+1/2, -z+1/2'
'-x, y+1/2, -z'
'-x, -y, -z'
'x-1/2, y, -z-1/2'
'-x-1/2, y-1/2, z-1/2'
'x, -y-1/2, z'

loop_
_atom_site_label
_atom_site_type_symbol
_atom_site_fract_x
_atom_site_fract_y
_atom_site_fract_z
_atom_site_U_iso_or_equiv
_atom_site_adp_type
_atom_site_occupancy
_atom_site_symmetry_multiplicity
_atom_site_calc_flag
_atom_site_refinement_flags
_atom_site_disorder_assembly
_atom_site_disorder_group
W1 W 0.432876(8) 0.2500 0.100601(12) 0.02385(8) Uani 1 2 d S . .
P1 P 0.31547(5) 0.2500 0.23681(8) 0.0198(2) Uani 1 2 d S . .
O1 O 0.34838(14) 0.0310(3) -0.0477(2) 0.0593(7) Uani 1 1 d . . .
O2 O 0.51741(14) 0.0236(2) 0.2400(2) 0.0511(6) Uani 1 1 d . . .
O3 O 0.5771(2) 0.2500 -0.0739(4) 0.0576(11) Uani 1 2 d S . .
C1 C 0.24650(15) 0.1154(2) 0.2243(2) 0.0229(5) Uani 1 1 d . . .
H1 H 0.2506(18) 0.057(3) 0.282(3) 0.031(8) Uiso 1 1 d . . .
C2 C 0.19306(15) 0.0990(2) 0.1407(2) 0.0232(5) Uani 1 1 d . . .
H2 H 0.1631(19) 0.023(3) 0.143(3) 0.034(8) Uiso 1 1 d . . .
C3 C 0.17556(14) 0.1817(2) 0.0413(2) 0.0215(5) Uani 1 1 d . . .
C4 C 0.15315(16) 0.1170(3) -0.0590(2) 0.0267(5) Uani 1 1 d . . .
H4 H 0.151(2) 0.031(4) -0.057(3) 0.041(9) Uiso 1 1 d . . .
C5 C 0.13530(17) 0.1832(3) -0.1591(2) 0.0308(6) Uani 1 1 d . . .
H5 H 0.1226(18) 0.137(3) -0.226(3) 0.030(8) Uiso 1 1 d . . .
C6 C 0.3353(3) 0.2500 0.3903(3) 0.0239(8) Uani 1 2 d S . .
C7 C 0.4126(3) 0.2500 0.4342(4) 0.0308(8) Uani 1 2 d S . .
H7 H 0.4572 0.2500 0.3838 0.037 Uiso 1 2 calc SR . .
C8 C 0.4260(3) 0.2500 0.5517(4) 0.0368(10) Uani 1 2 d S . .
H8 H 0.4792 0.2500 0.5807 0.044 Uiso 1 2 calc SR . .
C9 C 0.3611(3) 0.2500 0.6257(4) 0.0362(10) Uani 1 2 d S . .
H9 H 0.3699 0.2500 0.7055 0.043 Uiso 1 2 calc SR . .
C10 C 0.2832(3) 0.2500 0.5833(3) 0.0318(9) Uani 1 2 d S . .
H10 H 0.2388 0.2500 0.6340 0.038 Uiso 1 2 calc SR . .
C11 C 0.2703(2) 0.2500 0.4666(3) 0.0267(8) Uani 1 2 d S . .
H11 H 0.2170 0.2500 0.4380 0.032 Uiso 1 2 calc SR . .
C12 C 0.37740(18) 0.1096(3) 0.0059(3) 0.0363(7) Uani 1 1 d . . .
C13 C 0.48768(16) 0.1065(3) 0.1923(3) 0.0323(6) Uani 1 1 d . . .
C14 C 0.5246(3) 0.2500 -0.0096(4) 0.0382(10) Uani 1 2 d S . .

loop_
_atom_site_aniso_label
_atom_site_aniso_U_11
_atom_site_aniso_U_22
_atom_site_aniso_U_33
_atom_site_aniso_U_23
_atom_site_aniso_U_13
_atom_site_aniso_U_12
W1 0.01882(11) 0.02996(11) 0.02276(12) 0.000 0.00316(5) 0.000
P1 0.0202(5) 0.0194(4) 0.0198(5) 0.000 0.0018(4) 0.000
O1 0.0412(13) 0.0724(17) 0.0642(17) -0.0390(15) 0.0007(13) -0.0009(13)
O2 0.0404(12) 0.0477(13) 0.0652(16) 0.0158(12) -0.0033(12) 0.0096(11)
O3 0.038(2) 0.093(3) 0.0419(19) 0.000 0.0169(16) 0.000
C1 0.0270(13) 0.0180(10) 0.0237(13) 0.0031(10) 0.0044(11) 0.0012(9)
C2 0.0248(12) 0.0153(11) 0.0295(13) 0.0000(10) 0.0035(11) -0.0013(9)
C3 0.0187(11) 0.0224(12) 0.0233(12) -0.0001(10) 0.0023(10) -0.0013(9)
C4 0.0287(14) 0.0211(12) 0.0303(14) -0.0030(11) -0.0007(12) -0.0004(10)
C5 0.0313(14) 0.0371(15) 0.0241(14) -0.0051(12) -0.0043(12) -0.0005(11)
C6 0.0281(19) 0.0178(16) 0.0259(19) 0.000 -0.0011(15) 0.000
C7 0.0281(19) 0.031(2) 0.033(2) 0.000 -0.0026(19) 0.000
C8 0.042(3) 0.035(2) 0.033(2) 0.000 -0.0128(19) 0.000
C9 0.058(3) 0.0268(19) 0.0240(19) 0.000 -0.011(2) 0.000
C10 0.048(3) 0.0256(18) 0.0221(19) 0.000 0.0027(18) 0.000
C11 0.0294(19) 0.0264(17) 0.0243(19) 0.000 -0.0031(16) 0.000
C12 0.0277(14) 0.0453(16) 0.0360(16) -0.0115(14) 0.0023(13) 0.0028(13)
C13 0.0244(13) 0.0342(14) 0.0383(16) -0.0030(12) 0.0022(12) 0.0023(11)
C14 0.025(2) 0.058(3) 0.031(2) 0.000 0.0057(18) 0.000

loop_
_geom_bond_atom_site_label_1
_geom_bond_atom_site_label_2
_geom_bond_distance
_geom_bond_site_symmetry_2
_geom_bond_publ_flag
W1 C14 2.004(4) . ?
W1 C13 2.052(3) 8_565 ?
W1 C13 2.052(3) . ?
W1 C12 2.053(3) . ?
W1 C12 2.053(3) 8_565 ?
W1 P1 2.5279(9) . ?
P1 C1 1.813(3) 8_565 ?
P1 C1 1.814(3) . ?
P1 C6 1.835(4) . ?
O1 C12 1.138(4) . ?
O2 C13 1.140(4) . ?
O3 C14 1.156(5) . ?
C1 C2 1.337(4) . ?
C1 H1 0.91(3) . ?
C2 C3 1.479(4) . ?
C2 H2 0.93(3) . ?
C3 C4 1.407(4) . ?
C3 C3 1.417(5) 8_565 ?
C4 C5 1.395(4) . ?
C4 H4 0.90(4) . ?
C5 C5 1.386(6) 8_565 ?
C5 H5 0.94(3) . ?
C6 C7 1.387(6) . ?
C6 C11 1.405(6) . ?
C7 C8 1.400(7) . ?
C7 H7 0.9500 . ?
C8 C9 1.388(7) . ?
C8 H8 0.9500 . ?
C9 C10 1.389(7) . ?
C9 H9 0.9500 . ?
C10 C11 1.389(5) . ?
C10 H10 0.9500 . ?
C11 H11 0.9500 . ?
